data_7127898
loop_
_publ_author_name
'Tran, Phuong M.'
'Wang, Yuzhong'
'Xie, Yaoming'
'Wei, Pingrong'
'Schaefer, 3rd, Henry F'
'Robinson, Gregory H.'

_publ_section_title
;
 Carbene-mediated synthesis of a germanium tris(dithiolene)dianion.
;
_journal_issue 20
_journal_name_full 'Chemical communications (Cambridge, England)'
_journal_page_first 2543
_journal_page_last 2546
_journal_paper_doi 10.1039/d0cc08206f
_journal_volume 57
_journal_year 2021
_chemical_formula_sum 'C71 H92 F2 Ge N6 S6'
_chemical_formula_weight 1332.45
_space_group_crystal_system monoclinic
_space_group_IT_number 14
_space_group_name_Hall '-P 2yn'
_space_group_name_H-M_alt 'P 1 21/n 1'
_atom_sites_solution_hydrogens geom
_audit_creation_method SHELXL-2018/3
_audit_update_record
;
2020-11-19 deposited with the CCDC.	2021-02-02 downloaded from the CCDC.
;
_cell_angle_alpha 90
_cell_angle_beta 107.003(2)
_cell_angle_gamma 90
_cell_formula_units_Z 4
_cell_length_a 13.8170(10)
_cell_length_b 27.779(2)
_cell_length_c 19.3544(13)
_cell_measurement_reflns_used 9785
_cell_measurement_temperature 135(2)
_cell_measurement_theta_max 32.05
_cell_measurement_theta_min 2.20
_cell_volume 7103.9(9)
_computing_cell_refinement 'Bruker SAINT'
_computing_data_collection 'Bruker APEX3'
_computing_data_reduction 'Bruker SAINT'
_computing_molecular_graphics 'Bruker SHELXTL'
_computing_publication_material 'Bruker SHELXTL'
_computing_structure_refinement 'SHELXL-2018/3 (Sheldrick, 2018)'
_computing_structure_solution 'SHELXT 2014/5 (Sheldrick, 2014)'
_diffrn_ambient_temperature 135(2)
_diffrn_measured_fraction_theta_full 0.999
_diffrn_measured_fraction_theta_max 0.999
_diffrn_measurement_device_type 'Bruker D8 Quest PHOTON 100 CMOS'
_diffrn_measurement_method 'Omega/phi scans'
_diffrn_radiation_type MoK\a
_diffrn_radiation_wavelength 0.71073
_diffrn_reflns_av_R_equivalents 0.0768
_diffrn_reflns_av_unetI/netI 0.0386
_diffrn_reflns_Laue_measured_fraction_full 0.999
_diffrn_reflns_Laue_measured_fraction_max 0.999
_diffrn_reflns_limit_h_max 20
_diffrn_reflns_limit_h_min -20
_diffrn_reflns_limit_k_max 40
_diffrn_reflns_limit_k_min -40
_diffrn_reflns_limit_l_max 28
_diffrn_reflns_limit_l_min -28
_diffrn_reflns_number 289193
_diffrn_reflns_point_group_measured_fraction_full 0.999
_diffrn_reflns_point_group_measured_fraction_max 0.999
_diffrn_reflns_theta_full 25.242
_diffrn_reflns_theta_max 30.998
_diffrn_reflns_theta_min 1.770
_diffrn_source Imus
_exptl_absorpt_coefficient_mu 0.657
_exptl_absorpt_correction_T_max 0.7463
_exptl_absorpt_correction_T_min 0.6874
_exptl_absorpt_correction_type multi-scan
_exptl_absorpt_process_details 'BRUKER SADABS'
_exptl_crystal_colour orange
_exptl_crystal_density_diffrn 1.246
_exptl_crystal_description plate
_exptl_crystal_F_000 2824
_exptl_crystal_size_max 0.290
_exptl_crystal_size_mid 0.250
_exptl_crystal_size_min 0.130
_refine_diff_density_max 0.526
_refine_diff_density_min -0.452
_refine_diff_density_rms 0.069
_refine_ls_extinction_method none
_refine_ls_goodness_of_fit_ref 1.043
_refine_ls_hydrogen_treatment constr
_refine_ls_matrix_type full
_refine_ls_number_parameters 765
_refine_ls_number_reflns 22607
_refine_ls_number_restraints 0
_refine_ls_restrained_S_all 1.043
_refine_ls_R_factor_all 0.0622
_refine_ls_R_factor_gt 0.0400
_refine_ls_shift/su_max 0.002
_refine_ls_shift/su_mean 0.000
_refine_ls_structure_factor_coef Fsqd
_refine_ls_weighting_details 'w=1/[\s^2^(Fo^2^)+(0.0323P)^2^+4.8862P] where P=(Fo^2^+2Fc^2^)/3'
_refine_ls_weighting_scheme calc
_refine_ls_wR_factor_gt 0.0812
_refine_ls_wR_factor_ref 0.0886
_reflns_Friedel_coverage 0.000
_reflns_number_gt 17647
_reflns_number_total 22607
_reflns_threshold_expression 'I > 2\s(I)'
_cod_data_source_file d0cc08206f2.cif
_cod_data_source_block j1_a
_cod_depositor_comments 'Adding full bibliography for 7127898--7127899.cif.'
_cod_original_sg_symbol_H-M 'P 21/n'
_cod_database_code 7127898
_shelx_shelxl_version_number 2018/3
_shelx_space_group_comment
;
The symmetry employed for this shelxl refinement is uniquely defined
by the following loop, which should always be used as a source of
symmetry information in preference to the above space-group names.
They are only intended as comments.
;
_shelx_estimated_absorpt_t_min 0.832
_shelx_estimated_absorpt_t_max 0.919

loop_
_space_group_symop_operation_xyz
'x, y, z'
'-x+1/2, y+1/2, -z+1/2'
'-x, -y, -z'
'x-1/2, -y-1/2, z-1/2'

loop_
_atom_site_label
_atom_site_type_symbol
_atom_site_fract_x
_atom_site_fract_y
_atom_site_fract_z
_atom_site_U_iso_or_equiv
_atom_site_adp_type
_atom_site_occupancy
_atom_site_site_symmetry_order
_atom_site_calc_flag
_atom_site_refinement_flags_posn
_atom_site_refinement_flags_adp
_atom_site_refinement_flags_occupancy
_atom_site_disorder_assembly
_atom_site_disorder_group
Ge1 Ge 0.56138(2) 0.37424(2) 0.64270(2) 0.01037(4) Uani 1 1 d . . . . .
S1 S 0.73356(3) 0.44719(2) 0.99058(2) 0.02294(9) Uani 1 1 d . . . . .
S2 S 0.50715(3) 0.43851(2) 0.70596(2) 0.01417(7) Uani 1 1 d . . . . .
S3 S 0.65312(3) 0.33638(2) 0.74455(2) 0.01458(7) Uani 1 1 d . . . . .
S4 S 0.92041(3) 0.35305(2) 0.47072(2) 0.01814(8) Uani 1 1 d . . . . .
S5 S 0.64512(3) 0.42959(2) 0.59639(2) 0.01401(7) Uani 1 1 d . . . . .
S6 S 0.60051(3) 0.30848(2) 0.57387(2) 0.01258(7) Uani 1 1 d . . . . .
N1 N 0.61060(9) 0.45014(5) 0.85141(7) 0.0134(2) Uani 1 1 d . . . . .
N2 N 0.70283(10) 0.38538(5) 0.87699(7) 0.0143(2) Uani 1 1 d . . . . .
N3 N 0.79030(9) 0.39948(4) 0.53073(7) 0.0126(2) Uani 1 1 d . . . . .
N4 N 0.76390(9) 0.32216(4) 0.51876(7) 0.0114(2) Uani 1 1 d . . . . .
C1 C 0.68205(11) 0.42768(6) 0.90628(8) 0.0150(3) Uani 1 1 d . . . . .
C2 C 0.58828(11) 0.42219(5) 0.78881(8) 0.0133(3) Uani 1 1 d . . . . .
C3 C 0.64454(11) 0.38172(5) 0.80495(8) 0.0139(3) Uani 1 1 d . . . . .
C4 C 0.76240(12) 0.34679(5) 0.91819(8) 0.0155(3) Uani 1 1 d . . . . .
C5 C 0.86342(12) 0.34198(6) 0.91911(9) 0.0197(3) Uani 1 1 d . . . . .
C6 C 0.91793(13) 0.30367(7) 0.95886(10) 0.0262(4) Uani 1 1 d . . . . .
H6A H 0.986882 0.299311 0.960843 0.031 Uiso 1 1 calc R U . . .
C7 C 0.87333(14) 0.27218(7) 0.99518(10) 0.0287(4) Uani 1 1 d . . . . .
H7A H 0.911627 0.246313 1.021817 0.034 Uiso 1 1 calc R U . . .
C8 C 0.77326(14) 0.27791(6) 0.99316(10) 0.0260(4) Uani 1 1 d . . . . .
H8A H 0.743682 0.255927 1.018698 0.031 Uiso 1 1 calc R U . . .
C9 C 0.71484(12) 0.31534(6) 0.95436(9) 0.0198(3) Uani 1 1 d . . . . .
C10 C 0.60494(13) 0.32050(7) 0.95278(10) 0.0250(4) Uani 1 1 d . . . . .
H10A H 0.577109 0.349784 0.923691 0.030 Uiso 1 1 calc R U . . .
C11 C 0.54297(16) 0.27726(9) 0.91590(13) 0.0409(5) Uani 1 1 d . . . . .
H11A H 0.472359 0.281371 0.915500 0.061 Uiso 1 1 calc R U . . .
H11B H 0.546314 0.274804 0.866139 0.061 Uiso 1 1 calc R U . . .
H11C H 0.570413 0.247849 0.942370 0.061 Uiso 1 1 calc R U . . .
C12 C 0.59506(17) 0.32770(8) 1.02825(12) 0.0377(5) Uani 1 1 d . . . . .
H12A H 0.523405 0.330911 1.025507 0.056 Uiso 1 1 calc R U . . .
H12B H 0.623974 0.299898 1.058408 0.056 Uiso 1 1 calc R U . . .
H12C H 0.631441 0.356934 1.049496 0.056 Uiso 1 1 calc R U . . .
C13 C 0.91378(13) 0.37674(7) 0.88009(10) 0.0273(4) Uani 1 1 d . . . . .
H13A H 0.860665 0.399117 0.851037 0.033 Uiso 1 1 calc R U . . .
C14 C 0.95912(19) 0.34991(9) 0.82809(14) 0.0471(6) Uani 1 1 d . . . . .
H14A H 0.991269 0.373003 0.803438 0.071 Uiso 1 1 calc R U . . .
H14B H 1.009798 0.326857 0.855163 0.071 Uiso 1 1 calc R U . . .
H14C H 0.905404 0.332647 0.792277 0.071 Uiso 1 1 calc R U . . .
C15 C 0.9935(2) 0.40688(10) 0.93423(14) 0.0529(7) Uani 1 1 d . . . . .
H15A H 1.025260 0.429131 0.908103 0.079 Uiso 1 1 calc R U . . .
H15B H 0.961146 0.425249 0.964648 0.079 Uiso 1 1 calc R U . . .
H15C H 1.045147 0.385583 0.964657 0.079 Uiso 1 1 calc R U . . .
C16 C 0.56579(12) 0.49666(5) 0.85413(8) 0.0152(3) Uani 1 1 d . . . . .
C17 C 0.61754(13) 0.53729(6) 0.84169(9) 0.0192(3) Uani 1 1 d . . . . .
C18 C 0.56963(14) 0.58162(6) 0.84039(9) 0.0244(4) Uani 1 1 d . . . . .
H18A H 0.602165 0.610085 0.831460 0.029 Uiso 1 1 calc R U . . .
C19 C 0.47610(15) 0.58489(6) 0.85179(9) 0.0263(4) Uani 1 1 d . . . . .
H19A H 0.445335 0.615520 0.851272 0.032 Uiso 1 1 calc R U . . .
C20 C 0.42647(14) 0.54394(6) 0.86401(9) 0.0240(4) Uani 1 1 d . . . . .
H20A H 0.362236 0.546837 0.872257 0.029 Uiso 1 1 calc R U . . .
C21 C 0.46944(12) 0.49851(6) 0.86440(8) 0.0177(3) Uani 1 1 d . . . . .
C22 C 0.41495(12) 0.45333(6) 0.87691(9) 0.0201(3) Uani 1 1 d . . . . .
H22A H 0.436553 0.426301 0.850641 0.024 Uiso 1 1 calc R U . . .
C23 C 0.44593(14) 0.44038(7) 0.95723(10) 0.0279(4) Uani 1 1 d . . . . .
H23A H 0.410106 0.411195 0.964281 0.042 Uiso 1 1 calc R U . . .
H23B H 0.519085 0.434693 0.974212 0.042 Uiso 1 1 calc R U . . .
H23C H 0.428442 0.466961 0.984663 0.042 Uiso 1 1 calc R U . . .
C24 C 0.29985(13) 0.45709(7) 0.84865(10) 0.0288(4) Uani 1 1 d . . . . .
H24A H 0.269417 0.426924 0.858356 0.043 Uiso 1 1 calc R U . . .
H24B H 0.276576 0.483700 0.872985 0.043 Uiso 1 1 calc R U . . .
H24C H 0.279683 0.463049 0.796472 0.043 Uiso 1 1 calc R U . . .
C25 C 0.72103(14) 0.53495(7) 0.82976(11) 0.0274(4) Uani 1 1 d . . . . .
H25A H 0.738968 0.500269 0.827023 0.033 Uiso 1 1 calc R U . . .
C26 C 0.72014(19) 0.55895(9) 0.75847(13) 0.0438(5) Uani 1 1 d . . . . .
H26A H 0.787805 0.556957 0.752054 0.066 Uiso 1 1 calc R U . . .
H26B H 0.671395 0.542463 0.718353 0.066 Uiso 1 1 calc R U . . .
H26C H 0.700652 0.592820 0.759307 0.066 Uiso 1 1 calc R U . . .
C27 C 0.80149(17) 0.55781(10) 0.89290(14) 0.0484(6) Uani 1 1 d . . . . .
H27A H 0.867625 0.555867 0.883952 0.073 Uiso 1 1 calc R U . . .
H27B H 0.784303 0.591641 0.897621 0.073 Uiso 1 1 calc R U . . .
H27C H 0.804123 0.540590 0.937604 0.073 Uiso 1 1 calc R U . . .
C28 C 0.82524(10) 0.35827(5) 0.50770(8) 0.0125(3) Uani 1 1 d . . . . .
C29 C 0.70760(11) 0.38886(5) 0.55583(8) 0.0124(3) Uani 1 1 d . . . . .
C30 C 0.69088(10) 0.34103(5) 0.54840(8) 0.0118(3) Uani 1 1 d . . . . .
C31 C 0.76920(11) 0.27214(5) 0.50157(8) 0.0133(3) Uani 1 1 d . . . . .
C32 C 0.80627(11) 0.23996(6) 0.55855(9) 0.0176(3) Uani 1 1 d . . . . .
C33 C 0.80468(14) 0.19113(6) 0.54086(11) 0.0266(4) Uani 1 1 d . . . . .
H33A H 0.829442 0.168076 0.578097 0.032 Uiso 1 1 calc R U . . .
C34 C 0.76770(14) 0.17587(7) 0.47012(12) 0.0306(4) Uani 1 1 d . . . . .
H34A H 0.766517 0.142477 0.459293 0.037 Uiso 1 1 calc R U . . .
C35 C 0.73255(13) 0.20864(6) 0.41517(10) 0.0251(4) Uani 1 1 d . . . . .
H35A H 0.708302 0.197589 0.366703 0.030 Uiso 1 1 calc R U . . .
C36 C 0.73196(11) 0.25781(6) 0.42950(9) 0.0173(3) Uani 1 1 d . . . . .
C37 C 0.68729(13) 0.29353(6) 0.36956(9) 0.0227(3) Uani 1 1 d . . . . .
H37A H 0.712371 0.326257 0.387839 0.027 Uiso 1 1 calc R U . . .
C38 C 0.57290(17) 0.29391(11) 0.35205(13) 0.0517(7) Uani 1 1 d . . . . .
H38A H 0.553933 0.299919 0.396277 0.078 Uiso 1 1 calc R U . . .
H38B H 0.544954 0.319374 0.316816 0.078 Uiso 1 1 calc R U . . .
H38C H 0.545878 0.262687 0.331738 0.078 Uiso 1 1 calc R U . . .
C39 C 0.71841(19) 0.28428(10) 0.30180(12) 0.0487(6) Uani 1 1 d . . . . .
H39A H 0.687241 0.308460 0.265184 0.073 Uiso 1 1 calc R U . . .
H39B H 0.792237 0.286287 0.313298 0.073 Uiso 1 1 calc R U . . .
H39C H 0.695856 0.252108 0.283128 0.073 Uiso 1 1 calc R U . . .
C40 C 0.85004(12) 0.25716(6) 0.63578(9) 0.0199(3) Uani 1 1 d . . . . .
H40A H 0.818098 0.288969 0.639576 0.024 Uiso 1 1 calc R U . . .
C41 C 0.82701(17) 0.22401(8) 0.69169(11) 0.0379(5) Uani 1 1 d . . . . .
H41A H 0.857389 0.237230 0.740147 0.057 Uiso 1 1 calc R U . . .
H41B H 0.753565 0.221470 0.682397 0.057 Uiso 1 1 calc R U . . .
H41C H 0.855264 0.192016 0.688483 0.057 Uiso 1 1 calc R U . . .
C42 C 0.96321(15) 0.26592(10) 0.65154(12) 0.0451(6) Uani 1 1 d . . . . .
H42A H 0.991155 0.277023 0.701486 0.068 Uiso 1 1 calc R U . . .
H42B H 0.996616 0.235900 0.644839 0.068 Uiso 1 1 calc R U . . .
H42C H 0.974684 0.290479 0.618439 0.068 Uiso 1 1 calc R U . . .
C43 C 0.82746(11) 0.44722(5) 0.52479(8) 0.0146(3) Uani 1 1 d . . . . .
C44 C 0.89369(11) 0.46829(6) 0.58600(9) 0.0171(3) Uani 1 1 d . . . . .
C45 C 0.92974(13) 0.51440(6) 0.57787(10) 0.0235(4) Uani 1 1 d . . . . .
H45A H 0.975597 0.529796 0.618119 0.028 Uiso 1 1 calc R U . . .
C46 C 0.89958(14) 0.53774(6) 0.51228(11) 0.0260(4) Uani 1 1 d . . . . .
H46A H 0.925817 0.568771 0.507541 0.031 Uiso 1 1 calc R U . . .
C47 C 0.83172(13) 0.51652(6) 0.45346(10) 0.0234(4) Uani 1 1 d . . . . .
H47A H 0.810085 0.533683 0.409135 0.028 Uiso 1 1 calc R U . . .
C48 C 0.79418(12) 0.47039(6) 0.45766(9) 0.0170(3) Uani 1 1 d . . . . .
C49 C 0.72299(13) 0.44561(6) 0.39245(9) 0.0221(3) Uani 1 1 d . . . . .
H49A H 0.743011 0.410935 0.394264 0.026 Uiso 1 1 calc R U . . .
C50 C 0.61257(14) 0.44768(8) 0.39329(10) 0.0313(4) Uani 1 1 d . . . . .
H50A H 0.569523 0.431322 0.350405 0.047 Uiso 1 1 calc R U . . .
H50B H 0.606139 0.431675 0.436864 0.047 Uiso 1 1 calc R U . . .
H50C H 0.591382 0.481355 0.393147 0.047 Uiso 1 1 calc R U . . .
C51 C 0.73022(16) 0.46621(8) 0.32098(10) 0.0357(5) Uani 1 1 d . . . . .
H51A H 0.683029 0.449098 0.280751 0.053 Uiso 1 1 calc R U . . .
H51B H 0.712864 0.500507 0.318249 0.053 Uiso 1 1 calc R U . . .
H51C H 0.799393 0.462254 0.318065 0.053 Uiso 1 1 calc R U . . .
C52 C 0.93024(12) 0.44212(6) 0.65776(9) 0.0214(3) Uani 1 1 d . . . . .
H52A H 0.887801 0.412561 0.654431 0.026 Uiso 1 1 calc R U . . .
C53 C 1.03962(16) 0.42596(10) 0.67131(13) 0.0470(6) Uani 1 1 d . . . . .
H53A H 1.062291 0.409126 0.717757 0.071 Uiso 1 1 calc R U . . .
H53B H 1.044248 0.404213 0.632532 0.071 Uiso 1 1 calc R U . . .
H53C H 1.082646 0.454159 0.672346 0.071 Uiso 1 1 calc R U . . .
C54 C 0.9172(2) 0.47248(9) 0.71999(12) 0.0489(6) Uani 1 1 d . . . . .
H54A H 0.941545 0.454397 0.765242 0.073 Uiso 1 1 calc R U . . .
H54B H 0.956139 0.502326 0.723506 0.073 Uiso 1 1 calc R U . . .
H54C H 0.845396 0.480258 0.711249 0.073 Uiso 1 1 calc R U . . .
N5 N 0.35063(9) 0.34108(5) 0.62996(7) 0.0131(2) Uani 1 1 d . . . . .
N6 N 0.36095(9) 0.36591(5) 0.52620(7) 0.0128(2) Uani 1 1 d . . . . .
C55 C 0.41434(10) 0.35948(5) 0.59588(8) 0.0122(3) Uani 1 1 d . . . . .
C56 C 0.25514(11) 0.33556(6) 0.58094(8) 0.0148(3) Uani 1 1 d . . . . .
C57 C 0.26137(11) 0.35145(6) 0.51605(8) 0.0145(3) Uani 1 1 d . . . . .
C58 C 0.40346(11) 0.38865(6) 0.47172(8) 0.0154(3) Uani 1 1 d . . . . .
H58A H 0.478742 0.388428 0.492715 0.018 Uiso 1 1 calc R U . . .
C59 C 0.37942(13) 0.35958(7) 0.40211(9) 0.0225(3) Uani 1 1 d . . . . .
H59A H 0.408531 0.375631 0.367711 0.034 Uiso 1 1 calc R U . . .
H59B H 0.408364 0.327247 0.412557 0.034 Uiso 1 1 calc R U . . .
H59C H 0.305867 0.357148 0.381221 0.034 Uiso 1 1 calc R U . . .
C60 C 0.37154(14) 0.44103(6) 0.46041(10) 0.0244(4) Uani 1 1 d . . . . .
H60A H 0.400099 0.455427 0.424462 0.037 Uiso 1 1 calc R U . . .
H60B H 0.297529 0.443016 0.443253 0.037 Uiso 1 1 calc R U . . .
H60C H 0.396374 0.458465 0.506215 0.037 Uiso 1 1 calc R U . . .
C61 C 0.18046(11) 0.35167(6) 0.44554(9) 0.0203(3) Uani 1 1 d . . . . .
H61A H 0.193430 0.325993 0.414675 0.030 Uiso 1 1 calc R U . . .
H61B H 0.180099 0.382839 0.421757 0.030 Uiso 1 1 calc R U . . .
H61C H 0.114629 0.346320 0.453827 0.030 Uiso 1 1 calc R U . . .
C62 C 0.16570(12) 0.31501(6) 0.59900(9) 0.0208(3) Uani 1 1 d . . . . .
H62A H 0.110247 0.310284 0.554493 0.031 Uiso 1 1 calc R U . . .
H62B H 0.143981 0.337240 0.630887 0.031 Uiso 1 1 calc R U . . .
H62C H 0.184140 0.284012 0.623494 0.031 Uiso 1 1 calc R U . . .
C63 C 0.38385(12) 0.32413(6) 0.70596(8) 0.0175(3) Uani 1 1 d . . . . .
H63A H 0.453021 0.337764 0.727936 0.021 Uiso 1 1 calc R U . . .
C64 C 0.31767(14) 0.34373(7) 0.75013(10) 0.0260(4) Uani 1 1 d . . . . .
H64A H 0.342374 0.331632 0.799763 0.039 Uiso 1 1 calc R U . . .
H64B H 0.320432 0.378988 0.750542 0.039 Uiso 1 1 calc R U . . .
H64C H 0.247638 0.333190 0.728516 0.039 Uiso 1 1 calc R U . . .
C65 C 0.39595(15) 0.26986(7) 0.70761(10) 0.0274(4) Uani 1 1 d . . . . .
H65A H 0.417893 0.258781 0.757877 0.041 Uiso 1 1 calc R U . . .
H65B H 0.331047 0.254845 0.682389 0.041 Uiso 1 1 calc R U . . .
H65C H 0.446742 0.260860 0.683648 0.041 Uiso 1 1 calc R U . . .
F1 F 0.07521(12) 0.33451(6) 0.12777(8) 0.0612(4) Uani 1 1 d . . . . .
F2 F 0.12295(12) 0.31519(7) 0.26866(8) 0.0740(5) Uani 1 1 d . . . . .
C66 C 0.01348(10) 0.34887(6) 0.16433(7) 0.0361(5) Uani 1 1 d G . . . .
C67 C 0.03842(9) 0.33892(6) 0.23783(7) 0.0388(5) Uani 1 1 d G . . . .
C68 C -0.02585(12) 0.35324(6) 0.27742(6) 0.0457(6) Uani 1 1 d G . . . .
H68 H -0.008804 0.346444 0.327650 0.055 Uiso 1 1 calc R U . . .
C69 C -0.11508(11) 0.37752(7) 0.24350(8) 0.0563(7) Uani 1 1 d G . . . .
H69 H -0.159009 0.387308 0.270560 0.068 Uiso 1 1 calc R U . . .
C70 C -0.14003(10) 0.38747(7) 0.17000(8) 0.0607(8) Uani 1 1 d G . . . .
H70 H -0.201009 0.404058 0.146825 0.073 Uiso 1 1 calc R U . . .
C71 C -0.07575(12) 0.37314(6) 0.13042(6) 0.0491(6) Uani 1 1 d G . . . .
H71 H -0.092802 0.379945 0.080181 0.059 Uiso 1 1 calc R U . . .

loop_
_atom_site_aniso_label
_atom_site_aniso_U_11
_atom_site_aniso_U_22
_atom_site_aniso_U_33
_atom_site_aniso_U_23
_atom_site_aniso_U_13
_atom_site_aniso_U_12
Ge1 0.00923(7) 0.01178(7) 0.01033(7) 0.00004(6) 0.00323(5) -0.00028(5)
S1 0.0295(2) 0.0219(2) 0.01221(18) -0.00329(15) -0.00195(15) 0.00509(17)
S2 0.01568(16) 0.01502(17) 0.01073(16) 0.00012(13) 0.00215(13) 0.00567(13)
S3 0.01693(17) 0.01311(17) 0.01276(16) -0.00058(13) 0.00286(13) 0.00472(13)
S4 0.01370(16) 0.01942(19) 0.0253(2) -0.00061(16) 0.01193(15) -0.00051(14)
S5 0.01502(16) 0.00989(16) 0.01980(18) -0.00139(13) 0.00929(14) -0.00066(13)
S6 0.01226(15) 0.01091(16) 0.01642(17) -0.00206(13) 0.00708(13) -0.00296(12)
N1 0.0170(6) 0.0117(6) 0.0103(6) -0.0008(5) 0.0019(5) 0.0024(5)
N2 0.0167(6) 0.0127(6) 0.0117(6) 0.0011(5) 0.0016(5) 0.0035(5)
N3 0.0117(5) 0.0113(6) 0.0167(6) 0.0007(5) 0.0068(5) -0.0009(4)
N4 0.0104(5) 0.0099(6) 0.0148(6) -0.0012(5) 0.0053(4) -0.0005(4)
C1 0.0166(7) 0.0145(7) 0.0131(7) 0.0013(6) 0.0029(5) 0.0022(5)
C2 0.0154(7) 0.0135(7) 0.0106(6) 0.0001(5) 0.0031(5) 0.0014(5)
C3 0.0157(7) 0.0142(7) 0.0112(6) 0.0001(5) 0.0030(5) 0.0025(5)
C4 0.0184(7) 0.0140(7) 0.0118(7) 0.0010(5) 0.0011(5) 0.0053(6)
C5 0.0190(7) 0.0213(8) 0.0174(8) 0.0008(6) 0.0034(6) 0.0047(6)
C6 0.0214(8) 0.0299(10) 0.0255(9) 0.0034(7) 0.0040(7) 0.0120(7)
C7 0.0303(9) 0.0249(9) 0.0280(9) 0.0084(7) 0.0041(7) 0.0146(7)
C8 0.0310(9) 0.0200(9) 0.0275(9) 0.0096(7) 0.0091(7) 0.0072(7)
C9 0.0215(8) 0.0183(8) 0.0185(8) 0.0031(6) 0.0042(6) 0.0052(6)
C10 0.0225(8) 0.0232(9) 0.0313(9) 0.0113(7) 0.0111(7) 0.0058(7)
C11 0.0275(10) 0.0480(14) 0.0444(13) -0.0021(10) 0.0061(9) -0.0039(9)
C12 0.0386(11) 0.0411(12) 0.0400(12) 0.0014(10) 0.0220(10) 0.0070(9)
C13 0.0207(8) 0.0322(10) 0.0295(9) 0.0075(8) 0.0085(7) 0.0037(7)
C14 0.0488(13) 0.0544(15) 0.0512(14) 0.0106(12) 0.0353(12) 0.0110(11)
C15 0.0489(14) 0.0550(16) 0.0512(15) 0.0018(12) 0.0089(12) -0.0226(12)
C16 0.0212(7) 0.0125(7) 0.0094(6) -0.0006(5) 0.0006(5) 0.0040(6)
C17 0.0261(8) 0.0150(7) 0.0148(7) -0.0015(6) 0.0034(6) 0.0007(6)
C18 0.0382(10) 0.0132(8) 0.0196(8) -0.0017(6) 0.0052(7) 0.0003(7)
C19 0.0400(10) 0.0154(8) 0.0210(8) -0.0016(6) 0.0052(7) 0.0111(7)
C20 0.0280(9) 0.0234(9) 0.0200(8) -0.0022(7) 0.0060(7) 0.0100(7)
C21 0.0217(7) 0.0186(8) 0.0111(7) -0.0013(6) 0.0021(6) 0.0041(6)
C22 0.0217(8) 0.0204(8) 0.0186(8) -0.0018(6) 0.0066(6) 0.0025(6)
C23 0.0302(9) 0.0271(9) 0.0244(9) 0.0073(7) 0.0048(7) -0.0016(7)
C24 0.0221(8) 0.0375(11) 0.0265(9) 0.0021(8) 0.0065(7) 0.0006(7)
C25 0.0301(9) 0.0191(9) 0.0352(10) 0.0030(7) 0.0128(8) -0.0012(7)
C26 0.0551(14) 0.0427(13) 0.0432(13) 0.0078(10) 0.0296(11) 0.0023(11)
C27 0.0324(11) 0.0535(15) 0.0543(15) 0.0014(12) 0.0048(10) -0.0122(10)
C28 0.0106(6) 0.0134(7) 0.0132(7) 0.0005(5) 0.0031(5) -0.0007(5)
C29 0.0114(6) 0.0123(7) 0.0150(7) -0.0006(5) 0.0064(5) -0.0007(5)
C30 0.0105(6) 0.0122(7) 0.0139(7) -0.0006(5) 0.0056(5) -0.0009(5)
C31 0.0105(6) 0.0107(7) 0.0203(7) -0.0027(6) 0.0068(5) -0.0002(5)
C32 0.0129(7) 0.0157(7) 0.0245(8) 0.0007(6) 0.0060(6) 0.0006(5)
C33 0.0267(9) 0.0134(8) 0.0383(10) 0.0047(7) 0.0075(8) 0.0038(6)
C34 0.0293(9) 0.0146(8) 0.0487(12) -0.0094(8) 0.0128(9) 0.0005(7)
C35 0.0230(8) 0.0226(9) 0.0308(9) -0.0125(7) 0.0094(7) -0.0015(7)
C36 0.0140(7) 0.0189(8) 0.0201(8) -0.0045(6) 0.0068(6) -0.0011(6)
C37 0.0273(9) 0.0237(9) 0.0151(8) -0.0044(6) 0.0029(6) -0.0008(7)
C38 0.0321(11) 0.0797(19) 0.0445(13) 0.0229(13) 0.0132(10) 0.0260(12)
C39 0.0500(14) 0.0726(18) 0.0304(11) 0.0099(11) 0.0226(10) 0.0170(13)
C40 0.0159(7) 0.0212(8) 0.0206(8) 0.0055(6) 0.0021(6) 0.0014(6)
C41 0.0470(12) 0.0372(12) 0.0302(10) 0.0089(9) 0.0122(9) -0.0089(10)
C42 0.0212(9) 0.0820(19) 0.0295(11) -0.0019(11) 0.0032(8) -0.0124(10)
C43 0.0138(6) 0.0116(7) 0.0213(8) 0.0000(6) 0.0098(6) -0.0018(5)
C44 0.0151(7) 0.0155(7) 0.0232(8) -0.0029(6) 0.0093(6) -0.0017(6)
C45 0.0214(8) 0.0173(8) 0.0349(10) -0.0077(7) 0.0131(7) -0.0064(6)
C46 0.0281(9) 0.0118(7) 0.0459(11) -0.0001(7) 0.0230(8) -0.0030(6)
C47 0.0278(9) 0.0174(8) 0.0312(9) 0.0071(7) 0.0184(7) 0.0027(6)
C48 0.0181(7) 0.0147(7) 0.0219(8) 0.0028(6) 0.0116(6) 0.0015(6)
C49 0.0243(8) 0.0217(8) 0.0194(8) 0.0037(6) 0.0052(6) 0.0032(6)
C50 0.0243(9) 0.0410(11) 0.0255(9) 0.0074(8) 0.0028(7) -0.0027(8)
C51 0.0391(11) 0.0476(13) 0.0224(9) 0.0061(9) 0.0123(8) 0.0032(9)
C52 0.0199(8) 0.0255(9) 0.0190(8) -0.0038(7) 0.0061(6) -0.0042(6)
C53 0.0331(11) 0.0703(17) 0.0425(13) 0.0264(12) 0.0185(10) 0.0200(11)
C54 0.0730(17) 0.0488(14) 0.0266(11) -0.0078(10) 0.0172(11) 0.0095(12)
N5 0.0120(5) 0.0148(6) 0.0134(6) -0.0007(5) 0.0054(5) -0.0012(5)
N6 0.0102(5) 0.0157(6) 0.0128(6) -0.0006(5) 0.0041(4) 0.0004(4)
C55 0.0105(6) 0.0133(7) 0.0134(7) -0.0015(5) 0.0043(5) 0.0007(5)
C56 0.0104(6) 0.0153(7) 0.0191(7) -0.0030(6) 0.0051(5) -0.0012(5)
C57 0.0106(6) 0.0156(7) 0.0171(7) -0.0024(6) 0.0037(5) 0.0000(5)
C58 0.0146(7) 0.0188(7) 0.0140(7) 0.0023(6) 0.0059(5) -0.0001(5)
C59 0.0248(8) 0.0290(9) 0.0156(7) -0.0016(7) 0.0089(6) 0.0008(7)
C60 0.0294(9) 0.0182(8) 0.0282(9) 0.0058(7) 0.0125(7) 0.0024(7)
C61 0.0126(7) 0.0274(9) 0.0189(8) -0.0026(7) 0.0016(6) -0.0006(6)
C62 0.0128(7) 0.0256(9) 0.0255(8) -0.0018(7) 0.0079(6) -0.0050(6)
C63 0.0175(7) 0.0235(8) 0.0127(7) 0.0014(6) 0.0061(6) -0.0026(6)
C64 0.0277(9) 0.0343(10) 0.0198(8) -0.0039(7) 0.0127(7) -0.0050(7)
C65 0.0330(10) 0.0237(9) 0.0262(9) 0.0068(7) 0.0096(8) 0.0029(7)
F1 0.0562(9) 0.0844(12) 0.0475(9) -0.0034(8) 0.0219(7) 0.0107(8)
F2 0.0530(9) 0.1116(15) 0.0444(9) 0.0062(9) -0.0062(7) 0.0388(10)
C66 0.0369(11) 0.0382(12) 0.0320(11) -0.0015(9) 0.0081(9) -0.0012(9)
C67 0.0335(11) 0.0438(13) 0.0310(11) -0.0018(9) -0.0034(8) 0.0034(9)
C68 0.0471(13) 0.0572(15) 0.0279(11) -0.0054(10) 0.0032(10) -0.0025(11)
C69 0.0484(14) 0.0669(18) 0.0540(16) -0.0125(14) 0.0156(12) 0.0098(13)
C70 0.0531(16) 0.0680(19) 0.0543(16) 0.0062(14) 0.0051(13) 0.0283(14)
C71 0.0558(15) 0.0518(15) 0.0326(12) 0.0100(11) 0.0020(11) 0.0121(12)

loop_
_atom_type_symbol
_atom_type_description
_atom_type_scat_dispersion_real
_atom_type_scat_dispersion_imag
_atom_type_scat_source
C C 0.0033 0.0016 'International Tables Vol C Tables 4.2.6.8 and 6.1.1.4'
H H 0.0000 0.0000 'International Tables Vol C Tables 4.2.6.8 and 6.1.1.4'
Ge Ge 0.1547 1.8001 'International Tables Vol C Tables 4.2.6.8 and 6.1.1.4'
N N 0.0061 0.0033 'International Tables Vol C Tables 4.2.6.8 and 6.1.1.4'
S S 0.1246 0.1234 'International Tables Vol C Tables 4.2.6.8 and 6.1.1.4'
F F 0.0171 0.0103 'International Tables Vol C Tables 4.2.6.8 and 6.1.1.4'

loop_
_geom_angle_atom_site_label_1
_geom_angle_atom_site_label_2
_geom_angle_atom_site_label_3
_geom_angle
_geom_angle_site_symmetry_1
_geom_angle_site_symmetry_3
_geom_angle_publ_flag
C55 Ge1 S5 121.80(4) . . ?
C55 Ge1 S3 122.13(4) . . ?
S5 Ge1 S3 116.070(16) . . ?
C55 Ge1 S2 87.52(4) . . ?
S5 Ge1 S2 88.212(15) . . ?
S3 Ge1 S2 94.586(14) . . ?
C55 Ge1 S6 87.52(4) . . ?
S5 Ge1 S6 94.173(14) . . ?
S3 Ge1 S6 88.291(15) . . ?
S2 Ge1 S6 175.027(14) . . ?
C2 S2 Ge1 93.64(5) . . ?
C3 S3 Ge1 96.74(5) . . ?
C29 S5 Ge1 96.63(5) . . ?
C30 S6 Ge1 93.36(5) . . ?
C1 N1 C2 110.21(12) . . ?
C1 N1 C16 126.87(12) . . ?
C2 N1 C16 122.87(12) . . ?
C1 N2 C3 110.25(12) . . ?
C1 N2 C4 124.29(13) . . ?
C3 N2 C4 124.61(13) . . ?
C28 N3 C29 109.83(12) . . ?
C28 N3 C43 125.28(12) . . ?
C29 N3 C43 124.72(12) . . ?
C28 N4 C30 110.05(12) . . ?
C28 N4 C31 126.63(12) . . ?
C30 N4 C31 123.30(12) . . ?
N2 C1 N1 105.09(12) . . ?
N2 C1 S1 126.99(11) . . ?
N1 C1 S1 127.91(12) . . ?
C3 C2 N1 107.24(13) . . ?
C3 C2 S2 127.36(12) . . ?
N1 C2 S2 125.36(11) . . ?
C2 C3 N2 107.19(13) . . ?
C2 C3 S3 126.37(12) . . ?
N2 C3 S3 126.11(11) . . ?
C9 C4 C5 123.23(14) . . ?
C9 C4 N2 117.76(14) . . ?
C5 C4 N2 119.00(14) . . ?
C6 C5 C4 117.09(16) . . ?
C6 C5 C13 120.51(15) . . ?
C4 C5 C13 122.39(15) . . ?
C7 C6 C5 121.05(16) . . ?
C6 C7 C8 120.43(16) . . ?
C7 C8 C9 121.25(17) . . ?
C4 C9 C8 116.95(15) . . ?
C4 C9 C10 123.04(14) . . ?
C8 C9 C10 120.01(15) . . ?
C9 C10 C12 111.34(16) . . ?
C9 C10 C11 110.90(16) . . ?
C12 C10 C11 110.94(17) . . ?
C5 C13 C15 110.56(16) . . ?
C5 C13 C14 110.77(17) . . ?
C15 C13 C14 111.54(19) . . ?
C17 C16 C21 123.40(14) . . ?
C17 C16 N1 118.18(14) . . ?
C21 C16 N1 118.28(14) . . ?
C16 C17 C18 116.95(16) . . ?
C16 C17 C25 123.11(15) . . ?
C18 C17 C25 119.95(16) . . ?
C19 C18 C17 121.21(17) . . ?
C20 C19 C18 120.59(16) . . ?
C19 C20 C21 120.90(17) . . ?
C20 C21 C16 116.92(16) . . ?
C20 C21 C22 121.25(15) . . ?
C16 C21 C22 121.82(14) . . ?
C21 C22 C23 110.60(14) . . ?
C21 C22 C24 113.53(14) . . ?
C23 C22 C24 109.44(14) . . ?
C17 C25 C27 111.00(17) . . ?
C17 C25 C26 111.09(16) . . ?
C27 C25 C26 110.62(18) . . ?
N3 C28 N4 105.58(12) . . ?
N3 C28 S4 127.41(11) . . ?
N4 C28 S4 126.98(11) . . ?
C30 C29 N3 107.62(12) . . ?
C30 C29 S5 126.55(11) . . ?
N3 C29 S5 125.62(11) . . ?
C29 C30 N4 106.91(12) . . ?
C29 C30 S6 126.94(11) . . ?
N4 C30 S6 126.09(11) . . ?
C32 C31 C36 123.36(14) . . ?
C32 C31 N4 117.94(13) . . ?
C36 C31 N4 118.60(14) . . ?
C31 C32 C33 116.88(16) . . ?
C31 C32 C40 121.72(14) . . ?
C33 C32 C40 121.36(15) . . ?
C34 C33 C32 121.05(17) . . ?
C33 C34 C35 120.52(17) . . ?
C36 C35 C34 121.04(17) . . ?
C35 C36 C31 117.14(16) . . ?
C35 C36 C37 120.96(15) . . ?
C31 C36 C37 121.81(14) . . ?
C39 C37 C36 113.35(16) . . ?
C39 C37 C38 110.38(17) . . ?
C36 C37 C38 109.91(16) . . ?
C32 C40 C42 109.76(15) . . ?
C32 C40 C41 113.82(15) . . ?
C42 C40 C41 111.70(16) . . ?
C48 C43 C44 123.36(14) . . ?
C48 C43 N3 117.99(14) . . ?
C44 C43 N3 118.64(14) . . ?
C45 C44 C43 117.05(15) . . ?
C45 C44 C52 120.48(15) . . ?
C43 C44 C52 122.39(14) . . ?
C46 C45 C44 120.84(16) . . ?
C47 C46 C45 120.65(16) . . ?
C46 C47 C48 121.33(16) . . ?
C43 C48 C47 116.71(15) . . ?
C43 C48 C49 121.29(14) . . ?
C47 C48 C49 121.98(15) . . ?
C48 C49 C51 112.63(15) . . ?
C48 C49 C50 112.29(14) . . ?
C51 C49 C50 108.95(15) . . ?
C44 C52 C53 110.27(14) . . ?
C44 C52 C54 111.93(16) . . ?
C53 C52 C54 111.58(18) . . ?
C55 N5 C56 109.50(12) . . ?
C55 N5 C63 123.33(12) . . ?
C56 N5 C63 126.75(12) . . ?
C55 N6 C57 109.44(12) . . ?
C55 N6 C58 123.47(12) . . ?
C57 N6 C58 126.94(12) . . ?
N5 C55 N6 107.22(12) . . ?
N5 C55 Ge1 125.20(11) . . ?
N6 C55 Ge1 127.59(11) . . ?
C57 C56 N5 106.93(13) . . ?
C57 C56 C62 128.45(14) . . ?
N5 C56 C62 124.61(14) . . ?
C56 C57 N6 106.91(13) . . ?
C56 C57 C61 127.96(14) . . ?
N6 C57 C61 125.07(14) . . ?
N6 C58 C60 110.53(13) . . ?
N6 C58 C59 111.88(13) . . ?
C60 C58 C59 113.71(14) . . ?
N5 C63 C65 109.68(13) . . ?
N5 C63 C64 112.37(13) . . ?
C65 C63 C64 115.09(14) . . ?
F1 C66 C67 118.88(12) . . ?
F1 C66 C71 121.12(12) . . ?
C67 C66 C71 120.0 . . ?
F2 C67 C68 121.10(12) . . ?
F2 C67 C66 118.89(12) . . ?
C68 C67 C66 120.0 . . ?
C67 C68 C69 120.0 . . ?
C68 C69 C70 120.0 . . ?
C71 C70 C69 120.0 . . ?
C70 C71 C66 120.0 . . ?

loop_
_geom_bond_atom_site_label_1
_geom_bond_atom_site_label_2
_geom_bond_distance
_geom_bond_site_symmetry_2
_geom_bond_publ_flag
Ge1 C55 2.0101(14) . ?
Ge1 S5 2.2610(4) . ?
Ge1 S3 2.2667(4) . ?
Ge1 S2 2.4052(4) . ?
Ge1 S6 2.4136(4) . ?
S1 C1 1.6684(16) . ?
S2 C2 1.7269(15) . ?
S3 C3 1.7459(15) . ?
S4 C28 1.6771(15) . ?
S5 C29 1.7430(15) . ?
S6 C30 1.7263(14) . ?
N1 C1 1.3706(19) . ?
N1 C2 1.3955(19) . ?
N1 C16 1.4405(19) . ?
N2 C1 1.371(2) . ?
N2 C3 1.3951(19) . ?
N2 C4 1.4416(19) . ?
N3 C28 1.3668(19) . ?
N3 C29 1.3975(18) . ?
N3 C43 1.4388(19) . ?
N4 C28 1.3698(18) . ?
N4 C30 1.4000(18) . ?
N4 C31 1.4355(19) . ?
C2 C3 1.350(2) . ?
C4 C9 1.398(2) . ?
C4 C5 1.397(2) . ?
C5 C6 1.397(2) . ?
C5 C13 1.515(2) . ?
C6 C7 1.376(3) . ?
C7 C8 1.381(3) . ?
C8 C9 1.393(2) . ?
C9 C10 1.517(2) . ?
C10 C12 1.519(3) . ?
C10 C11 1.526(3) . ?
C13 C15 1.529(3) . ?
C13 C14 1.526(3) . ?
C16 C17 1.394(2) . ?
C16 C21 1.403(2) . ?
C17 C18 1.395(2) . ?
C17 C25 1.515(2) . ?
C18 C19 1.376(3) . ?
C19 C20 1.384(3) . ?
C20 C21 1.394(2) . ?
C21 C22 1.519(2) . ?
C22 C23 1.530(2) . ?
C22 C24 1.527(2) . ?
C25 C27 1.529(3) . ?
C25 C26 1.529(3) . ?
C29 C30 1.349(2) . ?
C31 C32 1.396(2) . ?
C31 C36 1.396(2) . ?
C32 C33 1.398(2) . ?
C32 C40 1.516(2) . ?
C33 C34 1.381(3) . ?
C34 C35 1.376(3) . ?
C35 C36 1.394(2) . ?
C36 C37 1.514(2) . ?
C37 C39 1.517(3) . ?
C37 C38 1.517(3) . ?
C40 C42 1.523(2) . ?
C40 C41 1.524(2) . ?
C43 C48 1.402(2) . ?
C43 C44 1.396(2) . ?
C44 C45 1.400(2) . ?
C44 C52 1.517(2) . ?
C45 C46 1.377(3) . ?
C46 C47 1.378(3) . ?
C47 C48 1.394(2) . ?
C48 C49 1.519(2) . ?
C49 C51 1.527(2) . ?
C49 C50 1.532(2) . ?
C52 C53 1.524(3) . ?
C52 C54 1.524(3) . ?
N5 C55 1.3456(18) . ?
N5 C56 1.3900(19) . ?
N5 C63 1.4836(19) . ?
N6 C55 1.3464(19) . ?
N6 C57 1.3910(18) . ?
N6 C58 1.4894(19) . ?
C56 C57 1.358(2) . ?
C56 C62 1.493(2) . ?
C57 C61 1.490(2) . ?
C58 C60 1.518(2) . ?
C58 C59 1.522(2) . ?
C63 C65 1.516(2) . ?
C63 C64 1.523(2) . ?
F1 C66 1.3192(18) . ?
F2 C67 1.3217(17) . ?
C66 C67 1.3900 . ?
C66 C71 1.3900 . ?
C67 C68 1.3900 . ?
C68 C69 1.3900 . ?
C69 C70 1.3900 . ?
C70 C71 1.3900 . ?

loop_
_geom_torsion_atom_site_label_1
_geom_torsion_atom_site_label_2
_geom_torsion_atom_site_label_3
_geom_torsion_atom_site_label_4
_geom_torsion
_geom_torsion_site_symmetry_1
_geom_torsion_site_symmetry_2
_geom_torsion_site_symmetry_3
_geom_torsion_site_symmetry_4
_geom_torsion_publ_flag
C3 N2 C1 N1 -0.23(17) . . . . ?
C4 N2 C1 N1 -170.04(13) . . . . ?
C3 N2 C1 S1 179.95(12) . . . . ?
C4 N2 C1 S1 10.1(2) . . . . ?
C2 N1 C1 N2 -0.54(17) . . . . ?
C16 N1 C1 N2 -178.06(14) . . . . ?
C2 N1 C1 S1 179.28(12) . . . . ?
C16 N1 C1 S1 1.8(2) . . . . ?
C1 N1 C2 C3 1.12(17) . . . . ?
C16 N1 C2 C3 178.76(14) . . . . ?
C1 N1 C2 S2 -176.53(11) . . . . ?
C16 N1 C2 S2 1.1(2) . . . . ?
Ge1 S2 C2 C3 -9.35(15) . . . . ?
Ge1 S2 C2 N1 167.83(12) . . . . ?
N1 C2 C3 N2 -1.22(17) . . . . ?
S2 C2 C3 N2 176.38(11) . . . . ?
N1 C2 C3 S3 -174.88(11) . . . . ?
S2 C2 C3 S3 2.7(2) . . . . ?
C1 N2 C3 C2 0.93(17) . . . . ?
C4 N2 C3 C2 170.70(14) . . . . ?
C1 N2 C3 S3 174.61(12) . . . . ?
C4 N2 C3 S3 -15.6(2) . . . . ?
Ge1 S3 C3 C2 6.39(15) . . . . ?
Ge1 S3 C3 N2 -166.11(13) . . . . ?
C1 N2 C4 C9 80.6(2) . . . . ?
C3 N2 C4 C9 -87.79(19) . . . . ?
C1 N2 C4 C5 -100.59(18) . . . . ?
C3 N2 C4 C5 91.04(19) . . . . ?
C9 C4 C5 C6 -0.3(2) . . . . ?
N2 C4 C5 C6 -179.09(15) . . . . ?
C9 C4 C5 C13 -179.44(16) . . . . ?
N2 C4 C5 C13 1.8(2) . . . . ?
C4 C5 C6 C7 0.2(3) . . . . ?
C13 C5 C6 C7 179.29(17) . . . . ?
C5 C6 C7 C8 -0.1(3) . . . . ?
C6 C7 C8 C9 0.3(3) . . . . ?
C5 C4 C9 C8 0.4(2) . . . . ?
N2 C4 C9 C8 179.22(15) . . . . ?
C5 C4 C9 C10 -179.56(16) . . . . ?
N2 C4 C9 C10 -0.8(2) . . . . ?
C7 C8 C9 C4 -0.4(3) . . . . ?
C7 C8 C9 C10 179.60(18) . . . . ?
C4 C9 C10 C12 -119.81(19) . . . . ?
C8 C9 C10 C12 60.2(2) . . . . ?
C4 C9 C10 C11 116.13(19) . . . . ?
C8 C9 C10 C11 -63.9(2) . . . . ?
C6 C5 C13 C15 -68.0(2) . . . . ?
C4 C5 C13 C15 111.1(2) . . . . ?
C6 C5 C13 C14 56.2(2) . . . . ?
C4 C5 C13 C14 -124.70(19) . . . . ?
C1 N1 C16 C17 84.25(19) . . . . ?
C2 N1 C16 C17 -92.98(18) . . . . ?
C1 N1 C16 C21 -99.89(18) . . . . ?
C2 N1 C16 C21 82.88(18) . . . . ?
C21 C16 C17 C18 0.7(2) . . . . ?
N1 C16 C17 C18 176.29(14) . . . . ?
C21 C16 C17 C25 -179.24(15) . . . . ?
N1 C16 C17 C25 -3.6(2) . . . . ?
C16 C17 C18 C19 0.8(2) . . . . ?
C25 C17 C18 C19 -179.32(16) . . . . ?
C17 C18 C19 C20 -0.8(3) . . . . ?
C18 C19 C20 C21 -0.6(3) . . . . ?
C19 C20 C21 C16 1.9(2) . . . . ?
C19 C20 C21 C22 -179.29(15) . . . . ?
C17 C16 C21 C20 -2.0(2) . . . . ?
N1 C16 C21 C20 -177.61(14) . . . . ?
C17 C16 C21 C22 179.24(14) . . . . ?
N1 C16 C21 C22 3.6(2) . . . . ?
C20 C21 C22 C23 -92.00(18) . . . . ?
C16 C21 C22 C23 86.73(18) . . . . ?
C20 C21 C22 C24 31.5(2) . . . . ?
C16 C21 C22 C24 -149.80(15) . . . . ?
C16 C17 C25 C27 -111.94(19) . . . . ?
C18 C17 C25 C27 68.2(2) . . . . ?
C16 C17 C25 C26 124.53(18) . . . . ?
C18 C17 C25 C26 -55.4(2) . . . . ?
C29 N3 C28 N4 -0.08(16) . . . . ?
C43 N3 C28 N4 -175.45(13) . . . . ?
C29 N3 C28 S4 177.85(11) . . . . ?
C43 N3 C28 S4 2.5(2) . . . . ?
C30 N4 C28 N3 0.18(16) . . . . ?
C31 N4 C28 N3 178.63(13) . . . . ?
C30 N4 C28 S4 -177.76(11) . . . . ?
C31 N4 C28 S4 0.7(2) . . . . ?
C28 N3 C29 C30 -0.05(17) . . . . ?
C43 N3 C29 C30 175.35(14) . . . . ?
C28 N3 C29 S5 174.96(11) . . . . ?
C43 N3 C29 S5 -9.6(2) . . . . ?
Ge1 S5 C29 C30 9.26(14) . . . . ?
Ge1 S5 C29 N3 -164.82(12) . . . . ?
N3 C29 C30 N4 0.16(16) . . . . ?
S5 C29 C30 N4 -174.79(11) . . . . ?
N3 C29 C30 S6 177.65(11) . . . . ?
S5 C29 C30 S6 2.7(2) . . . . ?
C28 N4 C30 C29 -0.21(17) . . . . ?
C31 N4 C30 C29 -178.73(13) . . . . ?
C28 N4 C30 S6 -177.74(11) . . . . ?
C31 N4 C30 S6 3.7(2) . . . . ?
Ge1 S6 C30 C29 -11.95(14) . . . . ?
Ge1 S6 C30 N4 165.08(12) . . . . ?
C28 N4 C31 C32 107.40(17) . . . . ?
C30 N4 C31 C32 -74.34(18) . . . . ?
C28 N4 C31 C36 -76.14(19) . . . . ?
C30 N4 C31 C36 102.13(17) . . . . ?
C36 C31 C32 C33 -0.2(2) . . . . ?
N4 C31 C32 C33 176.03(14) . . . . ?
C36 C31 C32 C40 177.45(14) . . . . ?
N4 C31 C32 C40 -6.3(2) . . . . ?
C31 C32 C33 C34 -0.2(2) . . . . ?
C40 C32 C33 C34 -177.89(16) . . . . ?
C32 C33 C34 C35 0.8(3) . . . . ?
C33 C34 C35 C36 -1.0(3) . . . . ?
C34 C35 C36 C31 0.5(2) . . . . ?
C34 C35 C36 C37 -176.17(16) . . . . ?
C32 C31 C36 C35 0.1(2) . . . . ?
N4 C31 C36 C35 -176.18(13) . . . . ?
C32 C31 C36 C37 176.74(14) . . . . ?
N4 C31 C36 C37 0.5(2) . . . . ?
C35 C36 C37 C39 -44.5(2) . . . . ?
C31 C36 C37 C39 138.96(18) . . . . ?
C35 C36 C37 C38 79.5(2) . . . . ?
C31 C36 C37 C38 -97.0(2) . . . . ?
C31 C32 C40 C42 -89.7(2) . . . . ?
C33 C32 C40 C42 87.9(2) . . . . ?
C31 C32 C40 C41 144.24(16) . . . . ?
C33 C32 C40 C41 -38.2(2) . . . . ?
C28 N3 C43 C48 79.01(19) . . . . ?
C29 N3 C43 C48 -95.68(18) . . . . ?
C28 N3 C43 C44 -101.65(18) . . . . ?
C29 N3 C43 C44 83.65(18) . . . . ?
C48 C43 C44 C45 -1.8(2) . . . . ?
N3 C43 C44 C45 178.86(13) . . . . ?
C48 C43 C44 C52 -178.80(14) . . . . ?
N3 C43 C44 C52 1.9(2) . . . . ?
C43 C44 C45 C46 0.8(2) . . . . ?
C52 C44 C45 C46 177.79(15) . . . . ?
C44 C45 C46 C47 1.2(3) . . . . ?
C45 C46 C47 C48 -2.2(3) . . . . ?
C44 C43 C48 C47 0.9(2) . . . . ?
N3 C43 C48 C47 -179.77(13) . . . . ?
C44 C43 C48 C49 179.27(14) . . . . ?
N3 C43 C48 C49 -1.4(2) . . . . ?
C46 C47 C48 C43 1.1(2) . . . . ?
C46 C47 C48 C49 -177.22(15) . . . . ?
C43 C48 C49 C51 -156.14(16) . . . . ?
C47 C48 C49 C51 22.1(2) . . . . ?
C43 C48 C49 C50 80.41(19) . . . . ?
C47 C48 C49 C50 -101.33(18) . . . . ?
C45 C44 C52 C53 -71.6(2) . . . . ?
C43 C44 C52 C53 105.2(2) . . . . ?
C45 C44 C52 C54 53.2(2) . . . . ?
C43 C44 C52 C54 -129.94(18) . . . . ?
C56 N5 C55 N6 0.22(17) . . . . ?
C63 N5 C55 N6 173.24(13) . . . . ?
C56 N5 C55 Ge1 -179.96(11) . . . . ?
C63 N5 C55 Ge1 -6.9(2) . . . . ?
C57 N6 C55 N5 0.22(17) . . . . ?
C58 N6 C55 N5 175.97(13) . . . . ?
C57 N6 C55 Ge1 -179.60(11) . . . . ?
C58 N6 C55 Ge1 -3.8(2) . . . . ?
C55 N5 C56 C57 -0.58(17) . . . . ?
C63 N5 C56 C57 -173.30(14) . . . . ?
C55 N5 C56 C62 178.46(15) . . . . ?
C63 N5 C56 C62 5.7(2) . . . . ?
N5 C56 C57 N6 0.69(17) . . . . ?
C62 C56 C57 N6 -178.30(15) . . . . ?
N5 C56 C57 C61 177.87(15) . . . . ?
C62 C56 C57 C61 -1.1(3) . . . . ?
C55 N6 C57 C56 -0.58(17) . . . . ?
C58 N6 C57 C56 -176.14(14) . . . . ?
C55 N6 C57 C61 -177.86(15) . . . . ?
C58 N6 C57 C61 6.6(2) . . . . ?
C55 N6 C58 C60 -99.52(17) . . . . ?
C57 N6 C58 C60 75.46(19) . . . . ?
C55 N6 C58 C59 132.67(15) . . . . ?
C57 N6 C58 C59 -52.3(2) . . . . ?
C55 N5 C63 C65 -98.72(17) . . . . ?
C56 N5 C63 C65 73.06(19) . . . . ?
C55 N5 C63 C64 131.92(15) . . . . ?
C56 N5 C63 C64 -56.3(2) . . . . ?
F1 C66 C67 F2 -0.3(2) . . . . ?
C71 C66 C67 F2 179.05(18) . . . . ?
F1 C66 C67 C68 -179.36(17) . . . . ?
C71 C66 C67 C68 0.0 . . . . ?
F2 C67 C68 C69 -179.03(18) . . . . ?
C66 C67 C68 C69 0.0 . . . . ?
C67 C68 C69 C70 0.0 . . . . ?
C68 C69 C70 C71 0.0 . . . . ?
C69 C70 C71 C66 0.0 . . . . ?
F1 C66 C71 C70 179.34(17) . . . . ?
C67 C66 C71 C70 0.0 . . . . ?
